data_7037205
loop_
_publ_author_name
'Everett, Matthew'
'Jolleys, Andrew'
'Levason, William'
'Light, Mark E.'
'Pugh, David'
'Reid, Gillian'

_publ_section_title
;
 Cationic aza-macrocyclic complexes of germanium(ii) and silicon(iv).
;
_journal_issue 48
_journal_name_full 'Dalton transactions (Cambridge, England : 2003)'
_journal_page_first 20898
_journal_page_last 20905
_journal_paper_doi 10.1039/c5dt03941j
_journal_volume 44
_journal_year 2015
_chemical_formula_moiety 'C32 H12 B F24, C9 H23 Cl3 N3 Si'
_chemical_formula_sum 'C41 H35 B Cl3 F24 N3 Si'
_chemical_formula_weight 1170.97
_chemical_name_systematic
;
 ?
;
_space_group_IT_number 61
_symmetry_cell_setting orthorhombic
_symmetry_Int_Tables_number 61
_symmetry_space_group_name_Hall '-P 2ac 2ab'
_symmetry_space_group_name_H-M 'P b c a'
_atom_sites_solution_hydrogens geom
_atom_sites_solution_primary direct
_atom_sites_solution_secondary difmap
_audit_creation_method SHELXL-97
_audit_update_record
;
2015-10-07 deposited with the CCDC.
2015-11-06 downloaded from the CCDC.
;
_cell_angle_alpha 90.00
_cell_angle_beta 90.00
_cell_angle_gamma 90.00
_cell_formula_units_Z 8
_cell_length_a 17.728(5)
_cell_length_b 19.613(6)
_cell_length_c 26.662(8)
_cell_measurement_reflns_used 16337
_cell_measurement_temperature 100(2)
_cell_measurement_theta_max 31.4
_cell_measurement_theta_min 1.7
_cell_volume 9270(5)
_computing_cell_refinement
;
CrystalClear-SM Expert 2.0 r11 (Rigaku, 2011)
;
_computing_data_collection
;
CrystalClear-SM Expert 2.0 r11 (Rigaku, 2011)
;
_computing_data_reduction
;
CrystalClear-SM Expert 2.0 r11 (Rigaku, 2011)
;
_computing_molecular_graphics 'ORTEP-III (Farrugia, 1997)'
_computing_publication_material 'PLATON (Spek, 2003), WinGX (Farrugia, 1999) and enCIFer (Allen et al., 2004).'
_computing_structure_refinement 'SHELXL-2013 (Sheldrick, 2013)'
_computing_structure_solution 'SHELXS-2013 (Sheldrick, 2013)'
_diffrn_ambient_temperature 100(2)
_diffrn_detector 'CCD plate'
_diffrn_detector_area_resol_mean 28.5714
_diffrn_detector_type 'Rigaku HG Saturn724+ (2x2 bin mode)'
_diffrn_measured_fraction_theta_full 0.991
_diffrn_measured_fraction_theta_max 0.991
_diffrn_measurement_device 'four-circle \k diffractometer'
_diffrn_measurement_device_type 'Rigaku AFC12 (Right)'
_diffrn_measurement_method 'profile data from \w-scans'
_diffrn_measurement_specimen_support 'MiTeGen micromount'
_diffrn_radiation_collimation 'Confocal mirrors, VHF Varimax '
_diffrn_radiation_type MoK\a
_diffrn_radiation_wavelength 0.71075
_diffrn_reflns_av_R_equivalents 0.0698
_diffrn_reflns_av_sigmaI/netI 0.1333
_diffrn_reflns_limit_h_max 21
_diffrn_reflns_limit_h_min -12
_diffrn_reflns_limit_k_max 23
_diffrn_reflns_limit_k_min -13
_diffrn_reflns_limit_l_max 31
_diffrn_reflns_limit_l_min -13
_diffrn_reflns_number 17463
_diffrn_reflns_theta_full 25.03
_diffrn_reflns_theta_max 25.03
_diffrn_reflns_theta_min 2.95
_diffrn_source 'Rotating Anode'
_diffrn_source_current 55.0
_diffrn_source_power 2.475
_diffrn_source_voltage 45.0
_exptl_absorpt_coefficient_mu 0.357
_exptl_absorpt_correction_T_max 1.000
_exptl_absorpt_correction_T_min 0.9720
_exptl_absorpt_correction_type multi-scan
_exptl_absorpt_process_details 'CrystalClear-SM Expert 2.0 r11 (Rigaku, 2011)'
_exptl_crystal_colour colourless
_exptl_crystal_density_diffrn 1.678
_exptl_crystal_density_method 'not measured'
_exptl_crystal_description block
_exptl_crystal_F_000 4704
_exptl_crystal_size_max 0.08
_exptl_crystal_size_mid 0.02
_exptl_crystal_size_min 0.02
_refine_diff_density_max 0.472
_refine_diff_density_min -0.350
_refine_diff_density_rms 0.083
_refine_ls_extinction_method none
_refine_ls_goodness_of_fit_ref 1.176
_refine_ls_hydrogen_treatment constr
_refine_ls_matrix_type full
_refine_ls_number_parameters 663
_refine_ls_number_reflns 8124
_refine_ls_number_restraints 0
_refine_ls_restrained_S_all 1.176
_refine_ls_R_factor_all 0.1465
_refine_ls_R_factor_gt 0.0965
_refine_ls_shift/su_max 0.005
_refine_ls_shift/su_mean 0.001
_refine_ls_structure_factor_coef Fsqd
_refine_ls_weighting_details 'calc w=1/[\s^2^(Fo^2^)+(0.0270P)^2^+11.7103P] where P=(Fo^2^+2Fc^2^)/3'
_refine_ls_weighting_scheme calc
_refine_ls_wR_factor_gt 0.1366
_refine_ls_wR_factor_ref 0.1550
_reflns_number_gt 5423
_reflns_number_total 8124
_reflns_threshold_expression >2\s(I)
_cod_data_source_file c5dt03941j2.cif
_cod_data_source_block 2013dcp007
_cod_depositor_comments
;
The following automatic conversions were performed:

'_symmetry_cell_setting' value 'Orthorhombic' changed to
'orthorhombic' according to
/usr/data/users/saulius/crontab/automatic-downloads/rss-feeds/RSC/lib/dictionaries/cif_core.dic
dictionary named 'cif_core.dic' version 2.4.2 from 2011-04-26.

Automatic conversion script
Id: cif_fix_values 3271 2015-04-21 07:52:19Z andrius 

 Adding full bibliography for 7037199--7037205.cif.
;
_cod_original_sg_symbol_H-M Pbca
_cod_database_code 7037205

loop_
_symmetry_equiv_pos_as_xyz
'x, y, z'
'-x+1/2, -y, z+1/2'
'-x, y+1/2, -z+1/2'
'x+1/2, -y+1/2, -z'
'-x, -y, -z'
'x-1/2, y, -z-1/2'
'x, -y-1/2, z-1/2'
'-x-1/2, y-1/2, z'

loop_
_atom_site_label
_atom_site_type_symbol
_atom_site_fract_x
_atom_site_fract_y
_atom_site_fract_z
_atom_site_U_iso_or_equiv
_atom_site_adp_type
_atom_site_occupancy
_atom_site_symmetry_multiplicity
_atom_site_calc_flag
_atom_site_refinement_flags
C1 C 0.7771(3) 0.1644(3) 0.3339(2) 0.0167(13) Uani 1 1 d .
C2 C 0.7730(3) 0.1062(3) 0.3049(2) 0.0168(13) Uani 1 1 d .
H2 H 0.7396 0.1057 0.2771 0.020 Uiso 1 1 calc R
C3 C 0.8160(3) 0.0481(3) 0.3149(2) 0.0134(12) Uani 1 1 d .
C4 C 0.8660(3) 0.0470(3) 0.3547(2) 0.0173(13) Uani 1 1 d .
H4 H 0.8951 0.0074 0.3617 0.021 Uiso 1 1 calc R
C5 C 0.8728(3) 0.1055(3) 0.3842(2) 0.0163(13) Uani 1 1 d .
C6 C 0.8309(3) 0.1627(3) 0.3733(2) 0.0163(13) Uani 1 1 d .
H6 H 0.8383 0.2026 0.3929 0.020 Uiso 1 1 calc R
C7 C 0.8127(3) -0.0123(3) 0.2808(2) 0.0216(14) Uani 1 1 d .
C8 C 0.9247(4) 0.1049(3) 0.4285(2) 0.0256(15) Uani 1 1 d .
C9 C 0.6648(3) 0.2284(3) 0.2823(2) 0.0159(13) Uani 1 1 d .
C10 C 0.6562(3) 0.2743(3) 0.2435(2) 0.0175(13) Uani 1 1 d .
H10 H 0.6896 0.3121 0.2415 0.021 Uiso 1 1 calc R
C11 C 0.5995(3) 0.2673(3) 0.2066(2) 0.0164(13) Uani 1 1 d .
C12 C 0.5482(3) 0.2141(3) 0.2090(2) 0.0195(14) Uani 1 1 d .
H12 H 0.5094 0.2095 0.1847 0.023 Uiso 1 1 calc R
C13 C 0.5552(3) 0.1678(3) 0.2480(2) 0.0161(13) Uani 1 1 d .
C14 C 0.6112(3) 0.1746(3) 0.2838(2) 0.0154(13) Uani 1 1 d .
H14 H 0.6140 0.1422 0.3102 0.018 Uiso 1 1 calc R
C15 C 0.5941(3) 0.3199(3) 0.1667(2) 0.0203(14) Uani 1 1 d .
C16 C 0.4997(3) 0.1104(3) 0.2512(2) 0.0209(14) Uani 1 1 d .
C17 C 0.6755(3) 0.2447(3) 0.3789(2) 0.0149(13) Uani 1 1 d .
C18 C 0.6652(3) 0.1939(3) 0.4147(2) 0.0157(13) Uani 1 1 d .
H18 H 0.6920 0.1523 0.4110 0.019 Uiso 1 1 calc R
C19 C 0.6166(3) 0.2017(3) 0.4559(2) 0.0174(13) Uani 1 1 d .
C20 C 0.5765(3) 0.2616(3) 0.4621(2) 0.0172(13) Uani 1 1 d .
H20 H 0.5444 0.2679 0.4902 0.021 Uiso 1 1 calc R
C21 C 0.5840(3) 0.3115(3) 0.4266(2) 0.0157(13) Uani 1 1 d .
C22 C 0.6325(3) 0.3038(3) 0.3859(2) 0.0163(13) Uani 1 1 d .
H22 H 0.6366 0.3398 0.3621 0.020 Uiso 1 1 calc R
C23 C 0.6082(3) 0.1441(3) 0.4920(2) 0.0222(14) Uani 1 1 d .
C24 C 0.5389(3) 0.3761(3) 0.4320(2) 0.0225(14) Uani 1 1 d .
C25 C 0.7879(3) 0.2945(3) 0.3180(2) 0.0156(13) Uani 1 1 d .
C26 C 0.8292(3) 0.2953(3) 0.2733(2) 0.0185(14) Uani 1 1 d .
H26 H 0.8193 0.2610 0.2490 0.022 Uiso 1 1 calc R
C27 C 0.8842(3) 0.3440(3) 0.2629(2) 0.0192(14) Uani 1 1 d .
C28 C 0.9014(3) 0.3935(3) 0.2978(2) 0.0247(15) Uani 1 1 d .
H28 H 0.9388 0.4268 0.2909 0.030 Uiso 1 1 calc R
C29 C 0.8633(3) 0.3938(3) 0.3431(2) 0.0194(14) Uani 1 1 d .
C30 C 0.8071(3) 0.3456(3) 0.3527(2) 0.0185(14) Uani 1 1 d .
H30 H 0.7810 0.3473 0.3838 0.022 Uiso 1 1 calc R
C31 C 0.9220(3) 0.3435(4) 0.2127(2) 0.0273(16) Uani 1 1 d .
C32 C 0.8815(4) 0.4459(4) 0.3823(2) 0.0306(16) Uani 1 1 d .
C33 C 0.6620(4) 0.0464(3) 0.1542(2) 0.0381(18) Uani 1 1 d .
H33A H 0.6357 0.0040 0.1626 0.057 Uiso 1 1 calc R
H33B H 0.6250 0.0821 0.1466 0.057 Uiso 1 1 calc R
H33C H 0.6933 0.0606 0.1826 0.057 Uiso 1 1 calc R
C34 C 0.6626(4) -0.0047(3) 0.0730(2) 0.0397(19) Uani 1 1 d .
H34A H 0.6923 -0.0180 0.0437 0.060 Uiso 1 1 calc R
H34B H 0.6201 0.0239 0.0624 0.060 Uiso 1 1 calc R
H34C H 0.6434 -0.0456 0.0898 0.060 Uiso 1 1 calc R
C35 C 0.7758(3) -0.0106(3) 0.1244(2) 0.0314(16) Uani 1 1 d .
H35A H 0.7866 -0.0436 0.0973 0.038 Uiso 1 1 calc R
H35B H 0.7611 -0.0367 0.1547 0.038 Uiso 1 1 calc R
C36 C 0.8472(4) 0.0309(3) 0.1357(2) 0.0376(18) Uani 1 1 d .
H36A H 0.8408 0.0573 0.1670 0.045 Uiso 1 1 calc R
H36B H 0.8912 0.0003 0.1396 0.045 Uiso 1 1 calc R
C37 C 0.8947(4) 0.0354(4) 0.0516(3) 0.044(2) Uani 1 1 d .
H37A H 0.9032 0.0639 0.0219 0.067 Uiso 1 1 calc R
H37B H 0.8611 -0.0025 0.0428 0.067 Uiso 1 1 calc R
H37C H 0.9430 0.0172 0.0635 0.067 Uiso 1 1 calc R
C38 C 0.9132(4) 0.1336(3) 0.1049(3) 0.0387(18) Uani 1 1 d .
H38A H 0.9655 0.1160 0.1059 0.046 Uiso 1 1 calc R
H38B H 0.9010 0.1540 0.1379 0.046 Uiso 1 1 calc R
C39 C 0.9037(3) 0.1867(3) 0.0624(3) 0.0378(19) Uani 1 1 d .
H39A H 0.9333 0.2280 0.0705 0.045 Uiso 1 1 calc R
H39B H 0.9234 0.1676 0.0306 0.045 Uiso 1 1 calc R
C40 C 0.8073(4) 0.2705(3) 0.0847(3) 0.0382(19) Uani 1 1 d .
H40A H 0.8242 0.2648 0.1194 0.057 Uiso 1 1 calc R
H40B H 0.7532 0.2810 0.0843 0.057 Uiso 1 1 calc R
H40C H 0.8353 0.3080 0.0690 0.057 Uiso 1 1 calc R
C41 C 0.8095(4) 0.2249(3) 0.0023(2) 0.043(2) Uani 1 1 d .
H41A H 0.8389 0.2660 -0.0053 0.065 Uiso 1 1 calc R
H41B H 0.7559 0.2339 -0.0035 0.065 Uiso 1 1 calc R
H41C H 0.8262 0.1875 -0.0194 0.065 Uiso 1 1 calc R
B1 B 0.7268(4) 0.2342(3) 0.3280(2) 0.0182(16) Uani 1 1 d .
N1 N 0.7116(3) 0.0349(2) 0.10885(19) 0.0232(12) Uani 1 1 d .
N2 N 0.8589(3) 0.0777(2) 0.09249(18) 0.0214(12) Uani 1 1 d .
N3 N 0.8213(3) 0.2055(3) 0.05592(19) 0.0268(13) Uani 1 1 d .
F1 F 0.7450(2) -0.01986(17) 0.25894(13) 0.0382(10) Uani 1 1 d .
F2 F 0.8623(2) -0.00782(17) 0.24344(13) 0.0386(10) Uani 1 1 d .
F3 F 0.8275(2) -0.07076(16) 0.30389(13) 0.0378(10) Uani 1 1 d .
F4 F 0.9835(2) 0.06349(19) 0.42291(14) 0.0429(11) Uani 1 1 d .
F5 F 0.9526(2) 0.16693(17) 0.43868(13) 0.0335(9) Uani 1 1 d .
F6 F 0.8886(2) 0.0851(2) 0.46995(14) 0.0513(12) Uani 1 1 d .
F7 F 0.6589(2) 0.32824(18) 0.14117(13) 0.0367(10) Uani 1 1 d .
F8 F 0.5408(2) 0.30637(18) 0.13234(13) 0.0366(10) Uani 1 1 d .
F9 F 0.5777(2) 0.38274(16) 0.18455(12) 0.0299(9) Uani 1 1 d .
F10 F 0.5052(2) 0.06747(18) 0.21274(14) 0.0383(10) Uani 1 1 d .
F11 F 0.5065(2) 0.07280(19) 0.29301(14) 0.0425(11) Uani 1 1 d .
F12 F 0.42822(18) 0.13310(16) 0.25123(14) 0.0341(10) Uani 1 1 d .
F13 F 0.6728(2) 0.12900(19) 0.51587(15) 0.0450(11) Uani 1 1 d .
F14 F 0.5876(2) 0.08611(17) 0.46958(13) 0.0401(11) Uani 1 1 d .
F15 F 0.5575(2) 0.15513(19) 0.52766(14) 0.0457(11) Uani 1 1 d .
F16 F 0.5625(2) 0.4168(2) 0.46700(16) 0.0635(15) Uani 1 1 d .
F17 F 0.4662(2) 0.36146(18) 0.44471(16) 0.0514(12) Uani 1 1 d .
F18 F 0.5321(2) 0.41153(17) 0.38987(13) 0.0332(9) Uani 1 1 d .
F19 F 0.8788(2) 0.37317(18) 0.17741(12) 0.0372(10) Uani 1 1 d .
F20 F 0.9362(2) 0.28144(19) 0.19513(13) 0.0418(11) Uani 1 1 d .
F21 F 0.9876(2) 0.3770(2) 0.21260(14) 0.0626(14) Uani 1 1 d .
F22 F 0.9359(3) 0.4890(2) 0.36880(14) 0.0715(16) Uani 1 1 d .
F23 F 0.9078(2) 0.4170(2) 0.42486(13) 0.0454(11) Uani 1 1 d .
F24 F 0.8223(2) 0.4821(2) 0.39670(16) 0.0532(12) Uani 1 1 d .
Si1 Si 0.75777(10) 0.12301(9) 0.08015(6) 0.0205(4) Uani 1 1 d .
Cl1 Cl 0.75473(9) 0.08270(8) 0.00531(5) 0.0309(4) Uani 1 1 d .
Cl2 Cl 0.65234(8) 0.17228(8) 0.06937(6) 0.0284(4) Uani 1 1 d .
Cl3 Cl 0.76314(9) 0.16395(8) 0.15626(5) 0.0272(4) Uani 1 1 d .

loop_
_atom_site_aniso_label
_atom_site_aniso_U_11
_atom_site_aniso_U_22
_atom_site_aniso_U_33
_atom_site_aniso_U_23
_atom_site_aniso_U_13
_atom_site_aniso_U_12
C1 0.015(3) 0.023(3) 0.013(3) 0.005(3) 0.004(2) 0.003(3)
C2 0.013(3) 0.023(3) 0.014(3) 0.002(3) 0.001(2) -0.004(3)
C3 0.014(3) 0.015(3) 0.011(3) 0.001(3) 0.001(2) 0.001(3)
C4 0.019(3) 0.016(3) 0.017(3) -0.001(3) -0.001(3) -0.002(3)
C5 0.016(3) 0.021(3) 0.012(3) 0.003(3) -0.009(3) -0.003(3)
C6 0.011(3) 0.020(3) 0.017(3) 0.001(3) -0.001(2) 0.004(3)
C7 0.024(3) 0.020(3) 0.021(3) 0.003(3) -0.003(3) 0.001(3)
C8 0.024(4) 0.026(4) 0.026(4) 0.001(3) -0.007(3) -0.001(3)
C9 0.011(3) 0.017(3) 0.019(3) -0.002(3) 0.003(3) 0.004(3)
C10 0.017(3) 0.020(3) 0.016(3) -0.004(3) 0.008(3) 0.001(3)
C11 0.016(3) 0.018(3) 0.015(3) 0.002(3) -0.003(3) 0.006(3)
C12 0.021(3) 0.024(3) 0.014(3) -0.005(3) 0.000(3) 0.001(3)
C13 0.014(3) 0.020(3) 0.015(3) 0.001(3) -0.002(2) 0.000(3)
C14 0.015(3) 0.020(3) 0.011(3) 0.005(3) 0.003(2) 0.005(3)
C15 0.016(3) 0.029(4) 0.016(3) 0.000(3) -0.001(3) 0.001(3)
C16 0.014(3) 0.024(3) 0.024(3) 0.002(3) -0.007(3) -0.001(3)
C17 0.017(3) 0.017(3) 0.011(3) 0.001(2) -0.008(3) -0.005(3)
C18 0.019(3) 0.013(3) 0.016(3) -0.005(3) 0.000(3) 0.000(3)
C19 0.019(3) 0.021(3) 0.013(3) 0.005(3) -0.006(3) -0.008(3)
C20 0.014(3) 0.023(3) 0.015(3) -0.001(3) 0.000(3) 0.001(3)
C21 0.018(3) 0.018(3) 0.011(3) -0.003(3) 0.002(3) 0.001(3)
C22 0.015(3) 0.019(3) 0.015(3) 0.004(3) 0.000(3) -0.001(3)
C23 0.022(3) 0.024(3) 0.020(3) -0.004(3) 0.002(3) -0.004(3)
C24 0.025(4) 0.025(3) 0.017(3) -0.008(3) 0.001(3) 0.001(3)
C25 0.016(3) 0.018(3) 0.013(3) 0.006(3) -0.003(3) 0.007(3)
C26 0.018(3) 0.023(3) 0.014(3) -0.001(3) -0.007(3) 0.001(3)
C27 0.015(3) 0.026(3) 0.016(3) 0.007(3) -0.006(3) 0.001(3)
C28 0.018(3) 0.029(4) 0.027(4) 0.007(3) 0.001(3) -0.007(3)
C29 0.024(3) 0.019(3) 0.015(3) 0.001(3) -0.002(3) -0.002(3)
C30 0.017(3) 0.025(3) 0.013(3) 0.000(3) 0.003(3) 0.001(3)
C31 0.017(3) 0.043(4) 0.022(4) 0.007(3) 0.002(3) -0.002(3)
C32 0.028(4) 0.043(4) 0.021(4) 0.001(3) 0.004(3) -0.017(4)
C33 0.042(4) 0.033(4) 0.040(4) 0.005(4) 0.013(4) 0.007(4)
C34 0.044(4) 0.031(4) 0.044(5) -0.008(4) -0.002(4) -0.010(4)
C35 0.036(4) 0.022(3) 0.036(4) 0.006(3) 0.001(3) 0.002(3)
C36 0.036(4) 0.039(4) 0.038(4) 0.011(4) -0.006(4) 0.005(4)
C37 0.038(4) 0.052(5) 0.043(5) -0.015(4) -0.002(4) 0.011(4)
C38 0.028(4) 0.037(4) 0.051(5) 0.003(4) -0.009(4) 0.000(3)
C39 0.019(4) 0.034(4) 0.061(5) 0.012(4) 0.003(4) -0.002(3)
C40 0.038(4) 0.024(4) 0.052(5) 0.003(4) 0.010(4) -0.004(3)
C41 0.049(5) 0.042(4) 0.039(5) 0.025(4) 0.004(4) -0.004(4)
B1 0.023(4) 0.024(4) 0.008(3) 0.002(3) 0.007(3) -0.003(3)
N1 0.023(3) 0.022(3) 0.025(3) -0.002(2) 0.001(2) 0.000(2)
N2 0.023(3) 0.018(3) 0.023(3) -0.002(2) -0.002(2) 0.001(2)
N3 0.024(3) 0.030(3) 0.027(3) 0.006(3) 0.007(3) 0.001(3)
F1 0.039(2) 0.030(2) 0.046(2) -0.0120(19) -0.022(2) -0.0021(19)
F2 0.059(3) 0.028(2) 0.029(2) -0.0143(18) 0.016(2) -0.006(2)
F3 0.064(3) 0.0148(18) 0.035(2) 0.0048(17) -0.012(2) -0.0015(19)
F4 0.037(2) 0.042(2) 0.049(3) -0.014(2) -0.027(2) 0.021(2)
F5 0.037(2) 0.0241(19) 0.039(2) -0.0026(18) -0.0244(19) -0.0012(18)
F6 0.048(3) 0.085(3) 0.021(2) 0.013(2) -0.014(2) -0.017(2)
F7 0.035(2) 0.046(2) 0.029(2) 0.014(2) 0.0109(18) 0.004(2)
F8 0.048(2) 0.037(2) 0.024(2) 0.0129(18) -0.0225(19) -0.010(2)
F9 0.045(2) 0.0190(18) 0.026(2) 0.0037(17) -0.0007(18) 0.0014(17)
F10 0.037(2) 0.033(2) 0.045(3) -0.021(2) 0.009(2) -0.0148(18)
F11 0.043(2) 0.045(2) 0.040(3) 0.022(2) -0.015(2) -0.025(2)
F12 0.0179(19) 0.029(2) 0.055(3) 0.000(2) -0.0002(18) -0.0037(17)
F13 0.032(2) 0.048(2) 0.055(3) 0.035(2) -0.018(2) -0.009(2)
F14 0.074(3) 0.023(2) 0.023(2) 0.0045(17) -0.002(2) -0.018(2)
F15 0.064(3) 0.041(2) 0.032(2) 0.017(2) 0.030(2) 0.013(2)
F16 0.080(3) 0.046(3) 0.064(3) -0.041(2) -0.045(3) 0.032(2)
F17 0.039(2) 0.036(2) 0.079(3) 0.019(2) 0.032(2) 0.014(2)
F18 0.041(2) 0.031(2) 0.028(2) 0.0082(18) 0.0084(19) 0.0130(18)
F19 0.054(3) 0.041(2) 0.0164(19) 0.0103(18) 0.0030(19) 0.011(2)
F20 0.049(3) 0.047(3) 0.029(2) 0.005(2) 0.022(2) 0.020(2)
F21 0.042(3) 0.118(4) 0.028(2) -0.010(3) 0.011(2) -0.048(3)
F22 0.096(4) 0.085(3) 0.033(3) -0.025(3) 0.021(3) -0.072(3)
F23 0.054(3) 0.056(3) 0.027(2) -0.012(2) -0.015(2) -0.007(2)
F24 0.053(3) 0.046(3) 0.061(3) -0.029(2) -0.008(2) 0.004(2)
Si1 0.0227(9) 0.0223(9) 0.0165(9) 0.0008(7) 0.0009(8) 0.0028(8)
Cl1 0.0313(9) 0.0433(10) 0.0181(8) -0.0048(8) -0.0026(8) -0.0001(8)
Cl2 0.0210(8) 0.0339(9) 0.0302(9) 0.0042(8) -0.0010(7) 0.0032(7)
Cl3 0.0307(9) 0.0301(8) 0.0208(8) -0.0077(7) -0.0006(7) 0.0015(8)

loop_
_atom_type_symbol
_atom_type_description
_atom_type_scat_dispersion_real
_atom_type_scat_dispersion_imag
_atom_type_scat_source
C C 0.0033 0.0016 'International Tables Vol C Tables 4.2.6.8 and 6.1.1.4'
H H 0.0000 0.0000 'International Tables Vol C Tables 4.2.6.8 and 6.1.1.4'
B B 0.0013 0.0007 'International Tables Vol C Tables 4.2.6.8 and 6.1.1.4'
N N 0.0061 0.0033 'International Tables Vol C Tables 4.2.6.8 and 6.1.1.4'
F F 0.0171 0.0103 'International Tables Vol C Tables 4.2.6.8 and 6.1.1.4'
Si Si 0.0817 0.0704 'International Tables Vol C Tables 4.2.6.8 and 6.1.1.4'
Cl Cl 0.1484 0.1585 'International Tables Vol C Tables 4.2.6.8 and 6.1.1.4'

loop_
_geom_angle_atom_site_label_1
_geom_angle_atom_site_label_2
_geom_angle_atom_site_label_3
_geom_angle
C2 C1 C6 115.5(5)
C2 C1 B1 127.4(5)
C6 C1 B1 117.1(5)
C1 C2 C3 122.6(5)
C1 C2 H2 118.7
C3 C2 H2 118.7
C4 C3 C2 120.6(5)
C4 C3 C7 118.6(5)
C2 C3 C7 120.6(5)
C3 C4 C5 118.3(5)
C3 C4 H4 120.8
C5 C4 H4 120.8
C6 C5 C4 120.3(5)
C6 C5 C8 120.2(5)
C4 C5 C8 119.5(5)
C5 C6 C1 122.5(5)
C5 C6 H6 118.8
C1 C6 H6 118.8
F3 C7 F2 105.9(5)
F3 C7 F1 106.4(5)
F2 C7 F1 105.7(5)
F3 C7 C3 113.3(5)
F2 C7 C3 112.2(5)
F1 C7 C3 112.8(5)
F4 C8 F6 106.9(5)
F4 C8 F5 106.8(5)
F6 C8 F5 105.9(5)
F4 C8 C5 113.3(5)
F6 C8 C5 111.1(5)
F5 C8 C5 112.3(5)
C10 C9 C14 115.6(5)
C10 C9 B1 125.7(5)
C14 C9 B1 118.5(5)
C9 C10 C11 122.5(5)
C9 C10 H10 118.8
C11 C10 H10 118.8
C12 C11 C10 120.5(5)
C12 C11 C15 120.9(5)
C10 C11 C15 118.5(5)
C11 C12 C13 118.0(5)
C11 C12 H12 121.0
C13 C12 H12 121.0
C14 C13 C12 121.2(5)
C14 C13 C16 120.3(5)
C12 C13 C16 118.5(5)
C13 C14 C9 122.1(5)
C13 C14 H14 118.9
C9 C14 H14 118.9
F8 C15 F7 106.2(5)
F8 C15 F9 105.6(5)
F7 C15 F9 104.5(5)
F8 C15 C11 113.4(5)
F7 C15 C11 113.1(5)
F9 C15 C11 113.3(5)
F10 C16 F11 106.7(5)
F10 C16 F12 106.2(5)
F11 C16 F12 105.4(5)
F10 C16 C13 112.6(5)
F11 C16 C13 113.7(5)
F12 C16 C13 111.7(5)
C18 C17 C22 115.5(5)
C18 C17 B1 123.2(5)
C22 C17 B1 120.9(5)
C17 C18 C19 122.6(5)
C17 C18 H18 118.7
C19 C18 H18 118.7
C20 C19 C18 120.0(5)
C20 C19 C23 121.0(5)
C18 C19 C23 118.9(5)
C21 C20 C19 118.4(5)
C21 C20 H20 120.8
C19 C20 H20 120.8
C20 C21 C22 121.4(5)
C20 C21 C24 118.9(5)
C22 C21 C24 119.7(5)
C21 C22 C17 122.0(5)
C21 C22 H22 119.0
C17 C22 H22 119.0
F15 C23 F14 105.9(5)
F15 C23 F13 105.9(5)
F14 C23 F13 104.9(5)
F15 C23 C19 114.0(5)
F14 C23 C19 112.6(5)
F13 C23 C19 112.8(5)
F16 C24 F18 108.4(5)
F16 C24 F17 104.8(5)
F18 C24 F17 103.5(5)
F16 C24 C21 114.6(5)
F18 C24 C21 114.1(5)
F17 C24 C21 110.5(5)
C26 C25 C30 115.2(5)
C26 C25 B1 119.8(5)
C30 C25 B1 124.8(5)
C27 C26 C25 123.0(5)
C27 C26 H26 118.5
C25 C26 H26 118.5
C28 C27 C26 120.1(6)
C28 C27 C31 120.6(6)
C26 C27 C31 119.2(6)
C27 C28 C29 119.1(6)
C27 C28 H28 120.5
C29 C28 H28 120.5
C28 C29 C30 120.2(5)
C28 C29 C32 120.6(5)
C30 C29 C32 119.2(5)
C29 C30 C25 122.3(5)
C29 C30 H30 118.8
C25 C30 H30 118.8
F20 C31 F21 106.6(5)
F20 C31 F19 104.9(5)
F21 C31 F19 106.3(5)
F20 C31 C27 113.9(5)
F21 C31 C27 112.9(5)
F19 C31 C27 111.6(5)
F24 C32 F22 108.1(6)
F24 C32 F23 104.7(5)
F22 C32 F23 104.1(5)
F24 C32 C29 113.4(5)
F22 C32 C29 113.6(5)
F23 C32 C29 112.0(6)
N1 C33 H33A 109.5
N1 C33 H33B 109.5
H33A C33 H33B 109.5
N1 C33 H33C 109.5
H33A C33 H33C 109.5
H33B C33 H33C 109.5
N1 C34 H34A 109.5
N1 C34 H34B 109.5
H34A C34 H34B 109.5
N1 C34 H34C 109.5
H34A C34 H34C 109.5
H34B C34 H34C 109.5
N1 C35 C36 111.3(5)
N1 C35 H35A 109.4
C36 C35 H35A 109.4
N1 C35 H35B 109.4
C36 C35 H35B 109.4
H35A C35 H35B 108.0
N2 C36 C35 106.9(5)
N2 C36 H36A 110.3
C35 C36 H36A 110.3
N2 C36 H36B 110.3
C35 C36 H36B 110.3
H36A C36 H36B 108.6
N2 C37 H37A 109.5
N2 C37 H37B 109.5
H37A C37 H37B 109.5
N2 C37 H37C 109.5
H37A C37 H37C 109.5
H37B C37 H37C 109.5
N2 C38 C39 105.1(5)
N2 C38 H38A 110.7
C39 C38 H38A 110.7
N2 C38 H38B 110.7
C39 C38 H38B 110.7
H38A C38 H38B 108.8
N3 C39 C38 110.6(5)
N3 C39 H39A 109.5
C38 C39 H39A 109.5
N3 C39 H39B 109.5
C38 C39 H39B 109.5
H39A C39 H39B 108.1
N3 C40 H40A 109.5
N3 C40 H40B 109.5
H40A C40 H40B 109.5
N3 C40 H40C 109.5
H40A C40 H40C 109.5
H40B C40 H40C 109.5
N3 C41 H41A 109.5
N3 C41 H41B 109.5
H41A C41 H41B 109.5
N3 C41 H41C 109.5
H41A C41 H41C 109.5
H41B C41 H41C 109.5
C25 B1 C1 105.2(5)
C25 B1 C17 114.4(5)
C1 B1 C17 109.0(5)
C25 B1 C9 111.9(5)
C1 B1 C9 112.1(5)
C17 B1 C9 104.4(5)
C35 N1 C34 107.8(5)
C35 N1 C33 108.0(5)
C34 N1 C33 104.3(5)
C35 N1 Si1 107.5(4)
C34 N1 Si1 115.2(4)
C33 N1 Si1 113.7(4)
C36 N2 C38 111.7(5)
C36 N2 C37 106.2(5)
C38 N2 C37 107.0(5)
C36 N2 Si1 105.8(4)
C38 N2 Si1 106.5(4)
C37 N2 Si1 119.7(4)
C41 N3 C40 104.4(5)
C41 N3 C39 107.8(5)
C40 N3 C39 107.9(5)
C41 N3 Si1 114.9(4)
C40 N3 Si1 114.3(4)
C39 N3 Si1 107.3(4)
N2 Si1 N1 85.6(2)
N2 Si1 N3 85.0(2)
N1 Si1 N3 170.3(2)
N2 Si1 Cl2 178.17(17)
N1 Si1 Cl2 94.74(16)
N3 Si1 Cl2 94.62(16)
N2 Si1 Cl1 90.67(16)
N1 Si1 Cl1 91.51(16)
N3 Si1 Cl1 90.66(16)
Cl2 Si1 Cl1 91.12(9)
N2 Si1 Cl3 88.39(15)
N1 Si1 Cl3 88.89(16)
N3 Si1 Cl3 88.78(16)
Cl2 Si1 Cl3 89.82(9)
Cl1 Si1 Cl3 178.94(11)

loop_
_geom_bond_atom_site_label_1
_geom_bond_atom_site_label_2
_geom_bond_distance
C1 C2 1.380(7)
C1 C6 1.419(7)
C1 B1 1.642(8)
C2 C3 1.397(7)
C2 H2 0.9500
C3 C4 1.382(7)
C3 C7 1.494(7)
C4 C5 1.396(7)
C4 H4 0.9500
C5 C6 1.377(7)
C5 C8 1.499(7)
C6 H6 0.9500
C7 F3 1.327(6)
C7 F2 1.332(7)
C7 F1 1.343(6)
C8 F4 1.330(7)
C8 F6 1.335(7)
C8 F5 1.340(7)
C9 C10 1.380(7)
C9 C14 1.420(7)
C9 B1 1.647(8)
C10 C11 1.412(7)
C10 H10 0.9500
C11 C12 1.385(8)
C11 C15 1.484(7)
C12 C13 1.386(7)
C12 H12 0.9500
C13 C14 1.384(7)
C13 C16 1.498(8)
C14 H14 0.9500
C15 F8 1.343(6)
C15 F7 1.346(6)
C15 F9 1.353(6)
C16 F10 1.329(6)
C16 F11 1.342(6)
C16 F12 1.344(6)
C17 C18 1.392(7)
C17 C22 1.400(7)
C17 B1 1.646(8)
C18 C19 1.405(7)
C18 H18 0.9500
C19 C20 1.383(8)
C19 C23 1.491(8)
C20 C21 1.369(7)
C20 H20 0.9500
C21 C22 1.393(7)
C21 C24 1.504(8)
C22 H22 0.9500
C23 F15 1.326(6)
C23 F14 1.336(6)
C23 F13 1.344(6)
C24 F16 1.297(6)
C24 F18 1.327(6)
C24 F17 1.363(7)
C25 C26 1.398(7)
C25 C30 1.406(7)
C25 B1 1.625(8)
C26 C27 1.392(8)
C26 H26 0.9500
C27 C28 1.379(8)
C27 C31 1.497(8)
C28 C29 1.384(7)
C28 H28 0.9500
C29 C30 1.398(8)
C29 C32 1.495(8)
C30 H30 0.9500
C31 F20 1.328(7)
C31 F21 1.336(7)
C31 F19 1.345(7)
C32 F24 1.325(7)
C32 F22 1.333(7)
C32 F23 1.351(7)
C33 N1 1.511(7)
C33 H33A 0.9800
C33 H33B 0.9800
C33 H33C 0.9800
C34 N1 1.507(7)
C34 H34A 0.9800
C34 H34B 0.9800
C34 H34C 0.9800
C35 N1 1.505(7)
C35 C36 1.535(8)
C35 H35A 0.9900
C35 H35B 0.9900
C36 N2 1.487(7)
C36 H36A 0.9900
C36 H36B 0.9900
C37 N2 1.510(7)
C37 H37A 0.9800
C37 H37B 0.9800
C37 H37C 0.9800
C38 N2 1.495(7)
C38 C39 1.549(8)
C38 H38A 0.9900
C38 H38B 0.9900
C39 N3 1.517(7)
C39 H39A 0.9900
C39 H39B 0.9900
C40 N3 1.508(7)
C40 H40A 0.9800
C40 H40B 0.9800
C40 H40C 0.9800
C41 N3 1.493(7)
C41 H41A 0.9800
C41 H41B 0.9800
C41 H41C 0.9800
N1 Si1 2.059(5)
N2 Si1 2.028(5)
N3 Si1 2.075(5)
Si1 Cl2 2.124(2)
Si1 Cl1 2.147(2)
Si1 Cl3 2.184(2)

loop_
_geom_torsion_atom_site_label_1
_geom_torsion_atom_site_label_2
_geom_torsion_atom_site_label_3
_geom_torsion_atom_site_label_4
_geom_torsion
C6 C1 C2 C3 3.0(8)
B1 C1 C2 C3 -176.5(5)
C1 C2 C3 C4 -0.9(8)
C1 C2 C3 C7 -176.6(5)
C2 C3 C4 C5 -0.4(8)
C7 C3 C4 C5 175.4(5)
C3 C4 C5 C6 -0.6(8)
C3 C4 C5 C8 177.9(5)
C4 C5 C6 C1 3.0(9)
C8 C5 C6 C1 -175.5(5)
C2 C1 C6 C5 -4.1(8)
B1 C1 C6 C5 175.5(5)
C4 C3 C7 F3 31.9(8)
C2 C3 C7 F3 -152.3(5)
C4 C3 C7 F2 -87.9(7)
C2 C3 C7 F2 87.9(6)
C4 C3 C7 F1 152.9(5)
C2 C3 C7 F1 -31.3(7)
C6 C5 C8 F4 -151.6(5)
C4 C5 C8 F4 29.9(8)
C6 C5 C8 F6 88.0(7)
C4 C5 C8 F6 -90.6(7)
C6 C5 C8 F5 -30.5(8)
C4 C5 C8 F5 151.0(5)
C14 C9 C10 C11 -2.0(8)
B1 C9 C10 C11 -177.4(5)
C9 C10 C11 C12 2.0(9)
C9 C10 C11 C15 179.1(5)
C10 C11 C12 C13 -1.1(8)
C15 C11 C12 C13 -178.2(5)
C11 C12 C13 C14 0.6(9)
C11 C12 C13 C16 179.6(5)
C12 C13 C14 C9 -0.7(9)
C16 C13 C14 C9 -179.8(5)
C10 C9 C14 C13 1.4(8)
B1 C9 C14 C13 177.2(5)
C12 C11 C15 F8 -6.0(8)
C10 C11 C15 F8 176.9(5)
C12 C11 C15 F7 -127.0(6)
C10 C11 C15 F7 55.9(7)
C12 C11 C15 F9 114.4(6)
C10 C11 C15 F9 -62.8(7)
C14 C13 C16 F10 -115.8(6)
C12 C13 C16 F10 65.2(7)
C14 C13 C16 F11 5.7(8)
C12 C13 C16 F11 -173.3(5)
C14 C13 C16 F12 124.8(6)
C12 C13 C16 F12 -54.3(7)
C22 C17 C18 C19 -1.7(8)
B1 C17 C18 C19 -175.0(5)
C17 C18 C19 C20 0.4(9)
C17 C18 C19 C23 179.1(5)
C18 C19 C20 C21 1.6(8)
C23 C19 C20 C21 -177.1(5)
C19 C20 C21 C22 -2.0(8)
C19 C20 C21 C24 178.2(5)
C20 C21 C22 C17 0.6(9)
C24 C21 C22 C17 -179.7(5)
C18 C17 C22 C21 1.3(8)
B1 C17 C22 C21 174.7(5)
C20 C19 C23 F15 2.8(8)
C18 C19 C23 F15 -175.9(5)
C20 C19 C23 F14 123.6(6)
C18 C19 C23 F14 -55.1(7)
C20 C19 C23 F13 -118.0(6)
C18 C19 C23 F13 63.3(7)
C20 C21 C24 F16 73.5(7)
C22 C21 C24 F16 -106.3(7)
C20 C21 C24 F18 -160.8(5)
C22 C21 C24 F18 19.5(8)
C20 C21 C24 F17 -44.7(7)
C22 C21 C24 F17 135.6(6)
C30 C25 C26 C27 -1.7(8)
B1 C25 C26 C27 -177.8(5)
C25 C26 C27 C28 1.6(9)
C25 C26 C27 C31 -176.0(5)
C26 C27 C28 C29 0.0(9)
C31 C27 C28 C29 177.7(5)
C27 C28 C29 C30 -1.4(9)
C27 C28 C29 C32 178.8(6)
C28 C29 C30 C25 1.3(9)
C32 C29 C30 C25 -179.0(5)
C26 C25 C30 C29 0.3(8)
B1 C25 C30 C29 176.1(5)
C28 C27 C31 F20 143.8(6)
C26 C27 C31 F20 -38.6(8)
C28 C27 C31 F21 22.0(9)
C26 C27 C31 F21 -160.4(5)
C28 C27 C31 F19 -97.7(7)
C26 C27 C31 F19 80.0(7)
C28 C29 C32 F24 123.9(6)
C30 C29 C32 F24 -55.9(8)
C28 C29 C32 F22 -0.2(9)
C30 C29 C32 F22 -179.9(6)
C28 C29 C32 F23 -117.8(6)
C30 C29 C32 F23 62.4(8)
N1 C35 C36 N2 -49.4(7)
N2 C38 C39 N3 51.9(7)
C26 C25 B1 C1 67.2(6)
C30 C25 B1 C1 -108.4(6)
C26 C25 B1 C17 -173.2(5)
C30 C25 B1 C17 11.2(8)
C26 C25 B1 C9 -54.7(7)
C30 C25 B1 C9 129.7(6)
C2 C1 B1 C25 -120.2(6)
C6 C1 B1 C25 60.2(6)
C2 C1 B1 C17 116.7(6)
C6 C1 B1 C17 -62.9(6)
C2 C1 B1 C9 1.6(8)
C6 C1 B1 C9 -178.0(5)
C18 C17 B1 C25 -130.6(6)
C22 C17 B1 C25 56.5(7)
C18 C17 B1 C1 -13.2(8)
C22 C17 B1 C1 173.9(5)
C18 C17 B1 C9 106.8(6)
C22 C17 B1 C9 -66.2(6)
C10 C9 B1 C25 -9.5(8)
C14 C9 B1 C25 175.2(5)
C10 C9 B1 C1 -127.4(6)
C14 C9 B1 C1 57.4(7)
C10 C9 B1 C17 114.8(6)
C14 C9 B1 C17 -60.5(6)
C36 C35 N1 C34 149.2(5)
C36 C35 N1 C33 -98.6(6)
C36 C35 N1 Si1 24.5(6)
C35 C36 N2 C38 164.2(5)
C35 C36 N2 C37 -79.5(6)
C35 C36 N2 Si1 48.7(6)
C39 C38 N2 C36 -166.1(5)
C39 C38 N2 C37 78.1(6)
C39 C38 N2 Si1 -51.0(6)
C38 C39 N3 C41 -151.0(6)
C38 C39 N3 C40 96.8(6)
C38 C39 N3 Si1 -26.8(6)
C36 N2 Si1 N1 -28.9(4)
C38 N2 Si1 N1 -147.9(4)
C37 N2 Si1 N1 90.8(5)
C36 N2 Si1 N3 149.1(4)
C38 N2 Si1 N3 30.1(4)
C37 N2 Si1 N3 -91.3(5)
C36 N2 Si1 Cl1 -120.3(4)
C38 N2 Si1 Cl1 120.7(4)
C37 N2 Si1 Cl1 -0.7(4)
C36 N2 Si1 Cl3 60.1(4)
C38 N2 Si1 Cl3 -58.9(4)
C37 N2 Si1 Cl3 179.8(4)
C35 N1 Si1 N2 2.4(4)
C34 N1 Si1 N2 -117.8(4)
C33 N1 Si1 N2 121.8(4)
C35 N1 Si1 Cl2 -175.8(4)
C34 N1 Si1 Cl2 64.0(4)
C33 N1 Si1 Cl2 -56.4(4)
C35 N1 Si1 Cl1 93.0(4)
C34 N1 Si1 Cl1 -27.2(4)
C33 N1 Si1 Cl1 -147.6(4)
C35 N1 Si1 Cl3 -86.1(4)
C34 N1 Si1 Cl3 153.8(4)
C33 N1 Si1 Cl3 33.4(4)
C41 N3 Si1 N2 118.2(4)
C40 N3 Si1 N2 -121.2(4)
C39 N3 Si1 N2 -1.6(4)
C41 N3 Si1 Cl2 -63.6(4)
C40 N3 Si1 Cl2 57.1(4)
C39 N3 Si1 Cl2 176.6(4)
C41 N3 Si1 Cl1 27.6(4)
C40 N3 Si1 Cl1 148.2(4)
C39 N3 Si1 Cl1 -92.2(4)
C41 N3 Si1 Cl3 -153.3(4)
C40 N3 Si1 Cl3 -32.7(4)
C39 N3 Si1 Cl3 86.9(4)
